data_1100866
loop_
_publ_author_name
'de Fr\'emont, Pierre'
'Scott, Natalie M.'
'Stevens, Edwin D.'
'Nolan, Steven P.'

_publ_section_title
;
 Synthesis and Structural Characterization of <i>N</i> -Heterocyclic
 Carbene Gold(I) Complexes
;
_journal_issue 10
_journal_name_full Organometallics
_journal_page_first 2411
_journal_page_last 2418
_journal_paper_doi 10.1021/om050111c
_journal_volume 24
_journal_year 2005
_chemical_formula_sum 'C11 H11 Au Cl N3'
_chemical_formula_weight 417.64
_space_group_IT_number 2
_symmetry_cell_setting triclinic
_symmetry_space_group_name_Hall '-P 1'
_symmetry_space_group_name_H-M 'P -1'
_atom_sites_solution_hydrogens geom
_atom_sites_solution_primary direct
_atom_sites_solution_secondary difmap
_cell_angle_alpha 91.9290(10)
_cell_angle_beta 91.3230(10)
_cell_angle_gamma 101.5470(10)
_cell_formula_units_Z 4
_cell_length_a 7.3539(4)
_cell_length_b 10.8603(5)
_cell_length_c 14.5517(7)
_cell_measurement_reflns_used 17736
_cell_measurement_temperature 150(2)
_cell_measurement_theta_max 30.728
_cell_measurement_theta_min 2.329
_cell_volume 1137.48(10)
_diffrn_ambient_temperature 150(2)
_diffrn_detector_area_resol_mean ?
_diffrn_measured_fraction_theta_full 0.998
_diffrn_measured_fraction_theta_max 0.998
_diffrn_measurement_device_type 'CCD area detector'
_diffrn_measurement_method 'phi and omega scans'
_diffrn_radiation_monochromator graphite
_diffrn_radiation_source 'fine-focus sealed tube'
_diffrn_radiation_type MoK\a
_diffrn_radiation_wavelength 0.71073
_diffrn_reflns_av_R_equivalents 0.0420
_diffrn_reflns_av_sigmaI/netI 0.0368
_diffrn_reflns_limit_h_max 7
_diffrn_reflns_limit_h_min -7
_diffrn_reflns_limit_k_max 11
_diffrn_reflns_limit_k_min -11
_diffrn_reflns_limit_l_max 15
_diffrn_reflns_limit_l_min -15
_diffrn_reflns_number 10117
_diffrn_reflns_theta_full 22.50
_diffrn_reflns_theta_max 22.50
_diffrn_reflns_theta_min 2.33
_diffrn_standards_decay_% ?
_diffrn_standards_interval_count ?
_diffrn_standards_interval_time ?
_diffrn_standards_number ?
_exptl_absorpt_coefficient_mu 13.141
_exptl_absorpt_correction_T_max 1.000000
_exptl_absorpt_correction_T_min 0.384732
_exptl_absorpt_correction_type empirical
_exptl_absorpt_process_details ?
_exptl_crystal_colour colorless
_exptl_crystal_density_diffrn 2.439
_exptl_crystal_density_meas 0
_exptl_crystal_density_method 'not measured'
_exptl_crystal_description prism
_exptl_crystal_F_000 776
_exptl_crystal_size_max 0.8
_exptl_crystal_size_mid 0.5
_exptl_crystal_size_min 0.4
_refine_diff_density_max 1.036
_refine_diff_density_min -1.294
_refine_diff_density_rms 0.147
_refine_ls_extinction_coef 0.0040(2)
_refine_ls_extinction_expression Fc^*^=kFc[1+0.001xFc^2^\l^3^/sin(2\q)]^-1/4^
_refine_ls_extinction_method SHELXL
_refine_ls_goodness_of_fit_ref 1.077
_refine_ls_hydrogen_treatment mixed
_refine_ls_matrix_type full
_refine_ls_number_parameters 290
_refine_ls_number_reflns 2972
_refine_ls_number_restraints 278
_refine_ls_restrained_S_all 1.030
_refine_ls_R_factor_all 0.0218
_refine_ls_R_factor_gt 0.0214
_refine_ls_shift/su_max 0.186
_refine_ls_shift/su_mean 0.006
_refine_ls_structure_factor_coef Fsqd
_refine_ls_weighting_details 'calc w=1/[\s^2^(Fo^2^)+(0.0312P)^2^+3.4083P] where P=(Fo^2^+2Fc^2^)/3'
_refine_ls_weighting_scheme calc
_refine_ls_wR_factor_gt 0.0634
_refine_ls_wR_factor_ref 0.0637
_reflns_number_gt 2924
_reflns_number_total 2972
_reflns_threshold_expression >2sigma(I)
_cod_original_sg_symbol_H-M P-1
_cod_database_code 1100866

loop_
_symmetry_equiv_pos_as_xyz
'x, y, z'
'-x, -y, -z'

loop_
_atom_site_label
_atom_site_type_symbol
_atom_site_fract_x
_atom_site_fract_y
_atom_site_fract_z
_atom_site_U_iso_or_equiv
_atom_site_adp_type
_atom_site_occupancy
_atom_site_symmetry_multiplicity
_atom_site_calc_flag
_atom_site_refinement_flags
_atom_site_disorder_assembly
_atom_site_disorder_group
Au1 Au 0.20267(3) 0.036777(17) 0.074184(13) 0.01374(12) Uani 1 1 d U . .
Cl1 Cl 0.16155(19) 0.22419(12) 0.13824(9) 0.0202(3) Uani 1 1 d U . .
N1 N 0.2896(6) -0.1246(4) -0.0782(3) 0.0139(9) Uani 1 1 d U . .
C1 C 0.2484(7) -0.1179(5) 0.0111(4) 0.0137(10) Uani 1 1 d U . .
Au2 Au 0.26622(3) 0.521694(18) 0.548074(13) 0.01682(12) Uani 1 1 d U . .
Cl2 Cl 0.2656(2) 0.73160(12) 0.54384(9) 0.0253(3) Uani 1 1 d U . .
N2 N 0.2476(6) -0.2371(4) 0.0375(3) 0.0155(9) Uani 1 1 d U . .
C2 C 0.3043(7) -0.2426(5) -0.1039(4) 0.0160(11) Uani 1 1 d U . .
N3 N 0.2804(6) -0.3165(4) -0.0349(3) 0.0179(10) Uani 1 1 d U . .
C3 C 0.3406(8) -0.2527(5) -0.2043(4) 0.0213(12) Uani 1 1 d U . .
H3A H 0.2312 -0.3021 -0.2390 0.026 Uiso 1 1 calc R . .
H3B H 0.4495 -0.2914 -0.2153 0.026 Uiso 1 1 calc R . .
N4 N 0.2453(6) 0.2526(4) 0.4843(3) 0.0172(9) Uani 1 1 d U . .
C4 C 0.3792(9) -0.1125(5) -0.2307(4) 0.0246(13) Uani 1 1 d U . .
H4A H 0.5143 -0.0800 -0.2350 0.030 Uiso 1 1 calc R . .
H4B H 0.3184 -0.1034 -0.2908 0.030 Uiso 1 1 calc R . .
N5 N 0.2915(6) 0.2725(4) 0.6280(3) 0.0168(9) Uani 1 1 d U . .
C5 C 0.2997(8) -0.0403(5) -0.1547(4) 0.0182(12) Uani 1 1 d U . .
H5A H 0.3828 0.0417 -0.1391 0.022 Uiso 1 1 calc R . .
H5B H 0.1752 -0.0260 -0.1729 0.022 Uiso 1 1 calc R . .
N6 N 0.2848(7) 0.1454(4) 0.6068(3) 0.0202(10) Uani 1 1 d U . .
C6 C 0.2128(7) -0.2877(5) 0.1261(4) 0.0143(10) Uani 1 1 d U . .
C7 C 0.2692(7) -0.2136(5) 0.2051(4) 0.0170(11) Uani 1 1 d U . .
H7 H 0.3339 -0.1292 0.2006 0.020 Uiso 1 1 calc R . .
C8 C 0.2303(8) -0.2636(5) 0.2909(4) 0.0201(12) Uani 1 1 d U . .
H8 H 0.2670 -0.2131 0.3453 0.024 Uiso 1 1 calc R . .
C9 C 0.1376(8) -0.3878(5) 0.2968(4) 0.0216(12) Uani 1 1 d U . .
H9 H 0.1105 -0.4223 0.3552 0.026 Uiso 1 1 calc R . .
C10 C 0.0849(7) -0.4611(5) 0.2170(4) 0.0204(12) Uani 1 1 d U . .
H10 H 0.0223 -0.5461 0.2211 0.024 Uiso 1 1 calc R . .
C11 C 0.1227(7) -0.4118(5) 0.1316(4) 0.0168(11) Uani 1 1 d U . .
H11 H 0.0872 -0.4626 0.0772 0.020 Uiso 1 1 calc R . .
C12 C 0.2685(7) 0.3409(5) 0.5546(4) 0.0160(11) Uani 1 1 d U . .
C13 C 0.2589(8) 0.1389(5) 0.5181(4) 0.0200(11) Uani 1 1 d U . .
C14 C 0.2404(9) 0.0412(6) 0.4425(4) 0.0278(13) Uani 1 1 d U . .
H14A H 0.1595 -0.0386 0.4594 0.033 Uiso 1 1 calc R . .
H14B H 0.3628 0.0249 0.4247 0.033 Uiso 1 1 calc R . .
C15 C 0.1482(9) 0.1062(6) 0.3643(4) 0.0292(13) Uani 1 1 d U . .
H15A H 0.1885 0.0815 0.3032 0.035 Uiso 1 1 calc R . .
H15B H 0.0111 0.0825 0.3658 0.035 Uiso 1 1 calc R . .
C16 C 0.2141(9) 0.2477(6) 0.3842(4) 0.0247(13) Uani 1 1 d U . .
H16A H 0.3300 0.2809 0.3522 0.030 Uiso 1 1 calc R . .
H16B H 0.1178 0.2950 0.3663 0.030 Uiso 1 1 calc R . .
C17 C 0.3100(8) 0.3133(5) 0.7227(4) 0.0154(11) Uani 1 1 d U . .
C18 C 0.2116(8) 0.2357(5) 0.7862(4) 0.0179(12) Uani 1 1 d U . .
H18 H 0.1312 0.1593 0.7663 0.021 Uiso 1 1 calc R . .
C19 C 0.2314(8) 0.2704(5) 0.8789(4) 0.0201(12) Uani 1 1 d U . .
H19 H 0.1660 0.2174 0.9230 0.024 Uiso 1 1 calc R . .
C20 C 0.3476(8) 0.3835(5) 0.9073(4) 0.0217(12) Uani 1 1 d U . .
H20 H 0.3603 0.4081 0.9707 0.026 Uiso 1 1 calc R . .
C21 C 0.4446(8) 0.4601(5) 0.8433(4) 0.0218(12) Uani 1 1 d U . .
H21 H 0.5237 0.5371 0.8631 0.026 Uiso 1 1 calc R . .
C22 C 0.4274(7) 0.4257(5) 0.7512(4) 0.0161(11) Uani 1 1 d U . .
H22 H 0.4951 0.4781 0.7075 0.019 Uiso 1 1 calc R . .

loop_
_atom_site_aniso_label
_atom_site_aniso_U_11
_atom_site_aniso_U_22
_atom_site_aniso_U_33
_atom_site_aniso_U_23
_atom_site_aniso_U_13
_atom_site_aniso_U_12
Au1 0.02066(17) 0.01180(16) 0.00957(16) 0.00014(10) 0.00355(10) 0.00490(10)
Cl1 0.0307(8) 0.0154(7) 0.0155(7) -0.0040(5) 0.0040(5) 0.0073(6)
N1 0.021(2) 0.014(2) 0.009(2) -0.0015(16) 0.0021(17) 0.0078(18)
C1 0.013(2) 0.014(2) 0.013(2) 0.002(2) 0.002(2) 0.002(2)
Au2 0.02904(17) 0.01346(16) 0.00879(16) 0.00327(10) 0.00351(10) 0.00545(11)
Cl2 0.0473(9) 0.0150(7) 0.0151(7) 0.0015(6) 0.0012(6) 0.0093(6)
N2 0.023(2) 0.015(2) 0.009(2) 0.0006(17) 0.0034(18) 0.0059(19)
C2 0.021(3) 0.016(3) 0.012(2) 0.000(2) 0.001(2) 0.006(2)
N3 0.030(3) 0.015(2) 0.011(2) -0.0003(18) 0.0038(19) 0.0079(19)
C3 0.034(3) 0.021(3) 0.010(3) 0.002(2) 0.006(2) 0.008(2)
N4 0.025(2) 0.018(2) 0.010(2) 0.0022(18) 0.0046(18) 0.0060(19)
C4 0.038(3) 0.019(3) 0.017(3) 0.000(2) 0.002(2) 0.007(3)
N5 0.027(2) 0.014(2) 0.011(2) 0.0010(17) 0.0051(18) 0.0073(19)
C5 0.026(3) 0.014(3) 0.015(3) 0.004(2) 0.002(2) 0.006(2)
N6 0.031(3) 0.014(2) 0.017(2) 0.0001(19) 0.003(2) 0.005(2)
C6 0.016(3) 0.016(2) 0.013(2) 0.002(2) 0.005(2) 0.007(2)
C7 0.020(3) 0.016(3) 0.014(3) 0.002(2) 0.000(2) 0.005(2)
C8 0.024(3) 0.020(3) 0.016(3) -0.003(2) 0.003(2) 0.006(2)
C9 0.024(3) 0.024(3) 0.018(3) 0.006(2) 0.007(2) 0.008(2)
C10 0.020(3) 0.018(3) 0.022(3) 0.005(2) 0.002(2) 0.001(2)
C11 0.024(3) 0.014(3) 0.012(3) -0.003(2) -0.003(2) 0.006(2)
C12 0.019(3) 0.020(2) 0.010(2) 0.002(2) 0.006(2) 0.006(2)
C13 0.027(3) 0.017(3) 0.016(3) 0.003(2) 0.004(2) 0.005(2)
C14 0.043(4) 0.022(3) 0.019(3) -0.002(2) 0.004(3) 0.009(3)
C15 0.042(3) 0.028(3) 0.017(3) -0.001(2) 0.005(2) 0.004(3)
C16 0.035(3) 0.028(3) 0.011(3) 0.001(2) 0.007(2) 0.005(3)
C17 0.024(3) 0.015(3) 0.010(2) 0.004(2) 0.003(2) 0.010(2)
C18 0.022(3) 0.016(3) 0.017(3) 0.002(2) 0.003(2) 0.008(2)
C19 0.023(3) 0.025(3) 0.016(3) 0.008(2) 0.004(2) 0.010(2)
C20 0.032(3) 0.028(3) 0.008(3) -0.004(2) -0.001(2) 0.015(2)
C21 0.032(3) 0.016(3) 0.019(3) -0.002(2) -0.006(2) 0.009(2)
C22 0.021(3) 0.015(3) 0.014(2) 0.004(2) 0.002(2) 0.007(2)

loop_
_atom_type_symbol
_atom_type_description
_atom_type_scat_dispersion_real
_atom_type_scat_dispersion_imag
_atom_type_scat_source
C C 0.0033 0.0016 'International Tables Vol C Tables 4.2.6.8 and 6.1.1.4'
H H 0.0000 0.0000 'International Tables Vol C Tables 4.2.6.8 and 6.1.1.4'
N N 0.0061 0.0033 'International Tables Vol C Tables 4.2.6.8 and 6.1.1.4'
Cl Cl 0.1484 0.1585 'International Tables Vol C Tables 4.2.6.8 and 6.1.1.4'
Au Au -2.0133 8.8022 'International Tables Vol C Tables 4.2.6.8 and 6.1.1.4'

loop_
_geom_angle_atom_site_label_1
_geom_angle_atom_site_label_2
_geom_angle_atom_site_label_3
_geom_angle
_geom_angle_site_symmetry_1
_geom_angle_site_symmetry_3
_geom_angle_publ_flag
C1 Au1 Cl1 175.59(15) . . ?
C1 N1 C2 110.6(4) . . ?
C1 N1 C5 135.4(4) . . ?
C2 N1 C5 113.4(4) . . ?
N1 C1 N2 102.3(4) . . ?
N1 C1 Au1 123.4(4) . . ?
N2 C1 Au1 134.3(4) . . ?
C12 Au2 Cl2 178.74(16) . . ?
C1 N2 N3 112.7(4) . . ?
C1 N2 C6 128.4(4) . . ?
N3 N2 C6 118.8(4) . . ?
N3 C2 N1 111.3(5) . . ?
N3 C2 C3 137.6(5) . . ?
N1 C2 C3 111.2(4) . . ?
C2 N3 N2 103.0(4) . . ?
C2 C3 C4 101.9(4) . . ?
C13 N4 C12 109.5(5) . . ?
C13 N4 C16 113.0(5) . . ?
C12 N4 C16 137.5(5) . . ?
C5 C4 C3 106.6(5) . . ?
C12 N5 N6 114.3(4) . . ?
C12 N5 C17 127.8(4) . . ?
N6 N5 C17 117.8(4) . . ?
N1 C5 C4 102.5(4) . . ?
C13 N6 N5 102.4(4) . . ?
C11 C6 C7 120.7(5) . . ?
C11 C6 N2 118.9(5) . . ?
C7 C6 N2 120.4(5) . . ?
C6 C7 C8 119.7(5) . . ?
C9 C8 C7 119.8(5) . . ?
C8 C9 C10 119.8(5) . . ?
C11 C10 C9 120.7(5) . . ?
C10 C11 C6 119.4(5) . . ?
N5 C12 N4 102.0(4) . . ?
N5 C12 Au2 129.9(4) . . ?
N4 C12 Au2 128.1(4) . . ?
N6 C13 N4 111.8(5) . . ?
N6 C13 C14 137.4(5) . . ?
N4 C13 C14 110.8(5) . . ?
C13 C14 C15 100.7(5) . . ?
C16 C15 C14 105.3(5) . . ?
N4 C16 C15 101.4(4) . . ?
C18 C17 C22 120.7(5) . . ?
C18 C17 N5 118.2(5) . . ?
C22 C17 N5 121.1(5) . . ?
C17 C18 C19 119.6(5) . . ?
C20 C19 C18 119.7(5) . . ?
C21 C20 C19 120.2(5) . . ?
C22 C21 C20 120.5(5) . . ?
C21 C22 C17 119.4(5) . . ?

loop_
_geom_bond_atom_site_label_1
_geom_bond_atom_site_label_2
_geom_bond_distance
_geom_bond_site_symmetry_2
_geom_bond_publ_flag
Au1 C1 1.979(5) . ?
Au1 Cl1 2.2880(13) . ?
N1 C1 1.344(7) . ?
N1 C2 1.349(7) . ?
N1 C5 1.459(7) . ?
C1 N2 1.361(7) . ?
Au2 C12 1.972(5) . ?
Au2 Cl2 2.2835(13) . ?
N2 N3 1.395(6) . ?
N2 C6 1.426(7) . ?
C2 N3 1.299(7) . ?
C2 C3 1.496(8) . ?
C3 C4 1.555(8) . ?
N4 C13 1.365(7) . ?
N4 C12 1.363(7) . ?
N4 C16 1.467(7) . ?
C4 C5 1.527(8) . ?
N5 C12 1.347(7) . ?
N5 N6 1.395(6) . ?
N5 C17 1.429(7) . ?
N6 C13 1.298(7) . ?
C6 C11 1.384(8) . ?
C6 C7 1.387(8) . ?
C7 C8 1.392(8) . ?
C8 C9 1.390(8) . ?
C9 C10 1.388(8) . ?
C10 C11 1.381(8) . ?
C13 C14 1.487(8) . ?
C14 C15 1.570(9) . ?
C15 C16 1.531(8) . ?
C17 C18 1.388(8) . ?
C17 C22 1.391(8) . ?
C18 C19 1.385(8) . ?
C19 C20 1.392(8) . ?
C20 C21 1.384(8) . ?
C21 C22 1.374(8) . ?
